data_9013765
loop_
_publ_author_name
'Hawthorne, F. C.'
'Ungaretti, L.'
'Oberti, R.'
'Caucia, F.'
'Callegari, A.'

_publ_section_title
;The crystal chemistry of staurolite. I. Crystal structure and site
 populations Sample Code: DER/1 Locality: Derivo, Italy
;
_journal_name_full 'The Canadian Mineralogist'
_journal_page_first 551
_journal_page_last 582
_journal_volume 31
_journal_year 1993
_chemical_compound_source 'Derivo, Italy'
_chemical_formula_sum 'Al4.491 Fe0.891 H0.75 Li0.028 Mg0.178 O12 Si1.88 Zn0.008'
_chemical_name_mineral Staurolite
_space_group_IT_number 12
_symmetry_space_group_name_Hall '-C 2y'
_symmetry_space_group_name_H-M 'C 1 2/m 1'
_cell_angle_alpha 90
_cell_angle_beta 90.120
_cell_angle_gamma 90
_cell_length_a 7.8710
_cell_length_b 16.62399
_cell_length_c 5.6605
_cell_formula_units_Z 4
_cell_volume 740.660
_database_code_amcsd 0005327
_exptl_crystal_density_diffrn 3.780
_cod_original_formula_sum 'O12 Si1.88 Al4.491 Fe.891 Mg.178 Li.028 Zn.008 H.75'
_cod_database_code 9013765

loop_
_space_group_symop_operation_xyz
x,y,z
1/2+x,1/2+y,z
x,-y,z
1/2+x,1/2-y,z
-x,y,-z
1/2-x,1/2+y,-z
-x,-y,-z
1/2-x,1/2-y,-z

loop_
_atom_site_aniso_label
_atom_site_aniso_U_11
_atom_site_aniso_U_22
_atom_site_aniso_U_33
_atom_site_aniso_U_12
_atom_site_aniso_U_13
_atom_site_aniso_U_23
O1 0.01036 0.00420 0.01120 0.00000 0.00248 0.00000
O2 0.01130 0.00420 0.01120 0.00000 -0.00113 0.00000
O3 0.00502 0.00560 0.00503 -0.00066 0.00113 0.00000
O4 0.00502 0.00420 0.00536 0.00066 -0.00023 0.00000
O5 0.00439 0.00560 0.01315 0.00000 0.00000 -0.00048
O6 0.00628 0.00420 0.00568 0.00000 0.00045 0.00048
O7 0.00439 0.00420 0.00601 0.00000 0.00023 0.00000
Si1 0.00314 0.00280 0.00471 0.00000 0.00023 0.00000
Al1 0.00314 0.00280 0.00471 0.00000 0.00023 0.00000
Fe1 0.01883 0.00420 0.02126 0.00000 -0.00023 0.00000
Mg1 0.01883 0.00420 0.02126 0.00000 -0.00023 0.00000
Li1 0.01883 0.00420 0.02126 0.00000 -0.00023 0.00000
Zn1 0.01883 0.00420 0.02126 0.00000 -0.00023 0.00000
Al3 0.00502 0.00420 0.00422 0.00000 0.00023 0.00000
Mg3 0.00502 0.00420 0.00422 0.00000 0.00023 0.00000
Al4 0.00471 0.00420 0.00406 0.00000 0.00045 0.00000
Mg4 0.00471 0.00420 0.00406 0.00000 0.00045 0.00000
Al5 0.00502 0.00560 0.00763 0.00000 0.00023 0.00000
Mg5 0.00502 0.00560 0.00763 0.00000 0.00023 0.00000
Fe5 0.00502 0.00560 0.00763 0.00000 0.00023 0.00000
Al6 0.00471 0.00280 0.00698 0.00000 0.00248 0.00000
Mg6 0.00471 0.00280 0.00698 0.00000 0.00248 0.00000
Al7 0.00471 0.00420 0.00682 0.00000 -0.00226 0.00000
Mg7 0.00471 0.00420 0.00682 0.00000 -0.00226 0.00000

loop_
_atom_site_label
_atom_site_fract_x
_atom_site_fract_y
_atom_site_fract_z
_atom_site_occupancy
_atom_site_U_iso_or_equiv
O1 0.23375 0.00000 0.96346 1.00000 ?
O2 0.23576 0.00000 0.53335 1.00000 ?
O3 0.25546 0.16135 0.01519 1.00000 ?
O4 0.25461 0.16118 0.48408 1.00000 ?
O5 0.00153 0.08877 0.24686 1.00000 ?
O6 0.02118 0.24924 0.24978 1.00000 ?
O7 0.52696 0.10033 0.24972 1.00000 ?
Si1 0.13412 0.16604 0.24903 0.94000 ?
Al1 0.13412 0.16604 0.24903 0.06000 ?
Fe1 0.39189 0.00000 0.24811 0.84000 ?
Mg1 0.39189 0.00000 0.24811 0.06500 ?
Li1 0.39189 0.00000 0.24811 0.02800 ?
Zn1 0.39189 0.00000 0.24811 0.00800 ?
Al3 0.50000 0.17536 0.00000 0.97000 ?
Mg3 0.50000 0.17536 0.00000 0.03000 ?
Al4 0.50000 0.17522 0.50000 0.97000 ?
Mg4 0.50000 0.17522 0.50000 0.03000 ?
Al5 0.26309 0.41041 0.25118 0.97800 ?
Mg5 0.26309 0.41041 0.25118 0.01400 ?
Fe5 0.26309 0.41041 0.25118 0.00800 ?
Al6 0.00000 0.00000 0.00000 0.56000 ?
Mg6 0.00000 0.00000 0.00000 0.03000 ?
Al7 0.00000 0.00000 0.50000 0.39000 ?
Mg7 0.00000 0.00000 0.50000 0.02000 ?
Fe8 0.50000 0.00000 0.00000 0.04500 0.01044
Fe9 0.50000 0.00000 0.50000 0.02500 0.01256
H1 0.12500 0.00000 0.05000 0.35000 0.05750
H2 0.12500 0.00000 0.45000 0.40000 0.01570

loop_
_cod_related_entry_id
_cod_related_entry_database
_cod_related_entry_code
1 AMCSD 0005327
